data_4068427
loop_
_publ_author_name
'Rubio, Miguel'
'Su\'arez, Andr\'es'
'del R\'io, Diego'
'Galindo, Agust\'in'
'\'Alvarez, Eleuterio'
'Pizzano, Antonio'

_publ_section_title
;
 Rhodium Complexes with Pincer Diphosphite Ligands. Unusual Olefin
 in-Plane Coordination in Square-Planar Compounds&#x2020;
;
_journal_issue 2
_journal_name_full Organometallics
_journal_page_first 547
_journal_paper_doi 10.1021/om800830w
_journal_volume 28
_journal_year 2009
_chemical_formula_moiety '2(C71 H92 N O6 P2 Rh), C H Cl3, C H2 Cl2'
_chemical_formula_sum 'C144 H187 Cl5 N2 O12 P4 Rh2'
_chemical_formula_weight 2644.91
_chemical_name_systematic
; 
 ? 
;
_space_group_IT_number 2
_symmetry_cell_setting triclinic
_symmetry_space_group_name_Hall '-P 1'
_symmetry_space_group_name_H-M 'P -1'
_atom_sites_solution_hydrogens geom
_atom_sites_solution_primary direct
_atom_sites_solution_secondary difmap
_audit_creation_method SHELXL-97
_cell_angle_alpha 106.614(3)
_cell_angle_beta 108.221(3)
_cell_angle_gamma 107.806(2)
_cell_formula_units_Z 1
_cell_length_a 12.6244(9)
_cell_length_b 18.5218(15)
_cell_length_c 18.850(2)
_cell_measurement_reflns_used 6335
_cell_measurement_temperature 100(2)
_cell_measurement_theta_max 27.73
_cell_measurement_theta_min 2.32
_cell_volume 3614.0(6)
_computing_cell_refinement 'SAINT+ v. 6.04 (Bruker-AXS, 2001)'
_computing_data_collection 'SMART v. 5.625 (Bruker-AXS, 2001)'
_computing_data_reduction 'SAINT+ v. 6.04 (Bruker-AXS, 2001)'
_computing_molecular_graphics 'xp program, SHELXTL v. 6.10, BRUKER, 2000'
_computing_publication_material 'XCIF program, SHELXTL v.6.10, Bruker 2000'
_computing_structure_refinement 'SHELXL-97 (Sheldrick, 1997)'
_computing_structure_solution 'SHELXS-97 (Sheldrick, 1990)'
_diffrn_ambient_temperature 100(2)
_diffrn_detector_area_resol_mean 8.26
_diffrn_measured_fraction_theta_full 0.983
_diffrn_measured_fraction_theta_max 0.983
_diffrn_measurement_device_type 'Bruker-Nonius X8Apex II CCD area detector'
_diffrn_measurement_method 'phi and omega scans with narrow frames'
_diffrn_radiation_monochromator graphite
_diffrn_radiation_source 'fine-focus sealed tube'
_diffrn_radiation_type MoK\a
_diffrn_radiation_wavelength 0.71073
_diffrn_reflns_av_R_equivalents 0.0460
_diffrn_reflns_av_sigmaI/netI 0.0617
_diffrn_reflns_limit_h_max 18
_diffrn_reflns_limit_h_min -17
_diffrn_reflns_limit_k_max 26
_diffrn_reflns_limit_k_min -26
_diffrn_reflns_limit_l_max 26
_diffrn_reflns_limit_l_min -26
_diffrn_reflns_number 56585
_diffrn_reflns_theta_full 30.58
_diffrn_reflns_theta_max 30.58
_diffrn_reflns_theta_min 1.27
_diffrn_standards_decay_% 'no decay'
_exptl_absorpt_coefficient_mu 0.421
_exptl_absorpt_correction_T_max 0.9243
_exptl_absorpt_correction_T_min 0.8771
_exptl_absorpt_correction_type multi-scan
_exptl_absorpt_process_details
; 
 SADABS v. 2.03: Area-Detector Absorption Correction.
 (1997-2001) Bruker-AXS within SAINT+ package, v. 6.04
;
_exptl_crystal_colour orange
_exptl_crystal_density_diffrn 1.215
_exptl_crystal_density_method 'not measured'
_exptl_crystal_description prism
_exptl_crystal_F_000 1396
_exptl_crystal_size_max 0.32
_exptl_crystal_size_mid 0.32
_exptl_crystal_size_min 0.19
_refine_diff_density_max 2.085
_refine_diff_density_min -1.388
_refine_diff_density_rms 0.136
_refine_ls_extinction_method none
_refine_ls_goodness_of_fit_ref 1.037
_refine_ls_hydrogen_treatment constr
_refine_ls_matrix_type full
_refine_ls_number_parameters 863
_refine_ls_number_reflns 20952
_refine_ls_number_restraints 15
_refine_ls_restrained_S_all 1.038
_refine_ls_R_factor_all 0.1011
_refine_ls_R_factor_gt 0.0706
_refine_ls_shift/su_max 0.001
_refine_ls_shift/su_mean 0.000
_refine_ls_structure_factor_coef Fsqd
_refine_ls_weighting_details 'calc w=1/[\s^2^(Fo^2^)+(0.1318P)^2^+6.7051P] where P=(Fo^2^+2Fc^2^)/3'
_refine_ls_weighting_scheme calc
_refine_ls_wR_factor_gt 0.2010
_refine_ls_wR_factor_ref 0.2291
_reflns_number_gt 15242
_reflns_number_total 20952
_reflns_threshold_expression >2sigma(I)
_cod_data_source_file om800830w_si_003.cif
_cod_data_source_block 7a
_cod_depositor_comments
;
The following automatic conversions were performed:

'_symmetry_cell_setting' value 'Triclinic' changed to 'triclinic'
according to /home/saulius/struct/CIF-dictionaries/cif_core.dic
dictionary named 'cif_core.dic' version 2.4.2 from 2011-04-26.

Automatic conversion script
Id: cif_fix_values 1715 2011-07-08 13:25:40Z adriana 
;
_cod_original_sg_symbol_H-M P-1
_cod_database_code 4068427

loop_
_symmetry_equiv_pos_as_xyz
'x, y, z'
'-x, -y, -z'

loop_
_atom_site_label
_atom_site_type_symbol
_atom_site_fract_x
_atom_site_fract_y
_atom_site_fract_z
_atom_site_U_iso_or_equiv
_atom_site_adp_type
_atom_site_occupancy
_atom_site_symmetry_multiplicity
_atom_site_calc_flag
_atom_site_refinement_flags
_atom_site_disorder_assembly
_atom_site_disorder_group
Rh1 Rh 0.00476(3) 0.212717(16) 0.500355(17) 0.02181(9) Uani 1 1 d . . .
P1 P -0.15612(8) 0.12863(6) 0.37845(6) 0.02239(18) Uani 1 1 d . A .
P2 P 0.10589(8) 0.25568(5) 0.63541(5) 0.02090(17) Uani 1 1 d . A .
O1 O -0.2149(2) 0.03539(16) 0.37385(15) 0.0259(5) Uani 1 1 d . . .
O2 O -0.1617(2) 0.09438(16) 0.28725(15) 0.0227(5) Uani 1 1 d . . .
O3 O -0.2653(2) 0.15831(17) 0.36389(16) 0.0264(5) Uani 1 1 d . . .
O4 O 0.0769(2) 0.17653(15) 0.65845(15) 0.0257(5) Uani 1 1 d . . .
O5 O 0.2528(2) 0.29782(14) 0.69522(16) 0.0231(5) Uani 1 1 d . . .
O6 O 0.0595(2) 0.31656(16) 0.68391(15) 0.0236(5) Uani 1 1 d . . .
C1 C -0.0649(3) 0.1065(2) 0.5153(2) 0.0202(6) Uani 1 1 d . A .
C2 C -0.1630(3) 0.0329(2) 0.4506(2) 0.0232(6) Uani 1 1 d . A .
C3 C -0.2104(3) -0.0411(2) 0.4583(2) 0.0263(7) Uani 1 1 d . . .
H3 H -0.2765 -0.0901 0.4125 0.032 Uiso 1 1 d R A .
C4 C -0.1579(4) -0.0416(2) 0.5351(2) 0.0269(7) Uani 1 1 d . A .
H4 H -0.1880 -0.0920 0.5413 0.032 Uiso 1 1 d R . .
C5 C -0.0614(3) 0.0308(2) 0.6030(2) 0.0253(7) Uani 1 1 d . . .
H5 H -0.0269 0.0308 0.6556 0.030 Uiso 1 1 d R A .
C6 C -0.0186(3) 0.1026(2) 0.5906(2) 0.0227(6) Uani 1 1 d . A .
C7 C -0.1472(3) 0.1486(2) 0.2487(2) 0.0214(6) Uani 1 1 d . A .
C8 C -0.2438(3) 0.1703(2) 0.2208(2) 0.0229(6) Uani 1 1 d . . .
C9 C -0.3646(3) 0.1284(2) 0.2219(2) 0.0232(6) Uani 1 1 d . A .
C10 C -0.3751(3) 0.1210(2) 0.2913(2) 0.0236(7) Uani 1 1 d . A .
C11 C -0.4895(4) 0.0845(2) 0.2926(2) 0.0277(7) Uani 1 1 d . . .
C12 C -0.5933(4) 0.0503(2) 0.2173(3) 0.0305(8) Uani 1 1 d . A .
H12 H -0.6721 0.0234 0.2152 0.037 Uiso 1 1 d R . .
C13 C -0.5897(3) 0.0526(2) 0.1450(2) 0.0289(8) Uani 1 1 d . . .
C14 C -0.4736(3) 0.0936(2) 0.1487(2) 0.0251(7) Uani 1 1 d . A .
H14 H -0.4685 0.0980 0.1008 0.030 Uiso 1 1 d R . .
C15 C -0.2292(3) 0.2269(2) 0.1852(2) 0.0220(6) Uani 1 1 d . A .
H15 H -0.2941 0.2426 0.1665 0.026 Uiso 1 1 d R . .
C16 C -0.1227(3) 0.2607(2) 0.1763(2) 0.0230(6) Uani 1 1 d . . .
C17 C -0.0326(3) 0.2314(2) 0.1993(2) 0.0227(6) Uani 1 1 d . A .
H17 H 0.0385 0.2514 0.1902 0.027 Uiso 1 1 d R . .
C18 C -0.0420(3) 0.1747(2) 0.2343(2) 0.0214(6) Uani 1 1 d . . .
C19 C -0.5051(4) 0.0822(3) 0.3696(3) 0.0463(12) Uani 1 1 d . A .
C20 C -0.6357(7) 0.0593(6) 0.3575(5) 0.090(3) Uani 1 1 d . . .
H20A H -0.6872 0.0007 0.3179 0.135 Uiso 1 1 d R A .
H20B H -0.6666 0.0951 0.3365 0.135 Uiso 1 1 d R . .
H20C H -0.6390 0.0666 0.4102 0.135 Uiso 1 1 d R . .
C21 C -0.4358(14) 0.1681(9) 0.4379(7) 0.288(15) Uani 1 1 d . . .
H21A H -0.4950 0.1844 0.4534 0.433 Uiso 1 1 d R A .
H21B H -0.3964 0.2062 0.4172 0.433 Uiso 1 1 d R . .
H21C H -0.3724 0.1711 0.4861 0.433 Uiso 1 1 d R . .
C22 C -0.4693(14) 0.0220(12) 0.3917(9) 0.219(10) Uani 1 1 d . . .
H22A H -0.5007 0.0105 0.4306 0.329 Uiso 1 1 d R A .
H22B H -0.3787 0.0458 0.4180 0.329 Uiso 1 1 d R . .
H22C H -0.5025 -0.0302 0.3428 0.329 Uiso 1 1 d R . .
C23 C -0.7064(4) 0.0123(3) 0.0628(3) 0.0356(9) Uani 1 1 d . A .
C24 C -0.8211(4) -0.0451(3) 0.0678(3) 0.0515(13) Uani 1 1 d . . .
H24A H -0.8363 -0.0119 0.1109 0.077 Uiso 1 1 d R A .
H24B H -0.8055 -0.0896 0.0806 0.077 Uiso 1 1 d R . .
H24C H -0.8938 -0.0700 0.0146 0.077 Uiso 1 1 d R . .
C25 C -0.6872(4) -0.0415(3) -0.0059(3) 0.0450(11) Uani 1 1 d . . .
H25A H -0.7616 -0.0667 -0.0582 0.067 Uiso 1 1 d R A .
H25B H -0.6709 -0.0857 0.0071 0.067 Uiso 1 1 d R . .
H25C H -0.6164 -0.0062 -0.0107 0.067 Uiso 1 1 d R . .
C26 C -0.7339(4) 0.0810(3) 0.0439(3) 0.0452(11) Uani 1 1 d . . .
H26A H -0.6633 0.1176 0.0400 0.068 Uiso 1 1 d R A .
H26B H -0.7480 0.1137 0.0880 0.068 Uiso 1 1 d R . .
H26C H -0.8079 0.0557 -0.0085 0.068 Uiso 1 1 d R . .
C27 C -0.1012(4) 0.3254(2) 0.1400(2) 0.0270(7) Uani 1 1 d . A .
C28 C -0.1982(5) 0.3594(3) 0.1321(3) 0.0408(10) Uani 1 1 d . . .
H28A H -0.2031 0.3777 0.1847 0.061 Uiso 1 1 d R A .
H28B H -0.2790 0.3153 0.0890 0.061 Uiso 1 1 d R . .
H28C H -0.1749 0.4068 0.1178 0.061 Uiso 1 1 d R . .
C29 C -0.1065(4) 0.2847(3) 0.0552(2) 0.0336(8) Uani 1 1 d . . .
H29A H -0.0897 0.3264 0.0329 0.050 Uiso 1 1 d R A .
H29B H -0.1890 0.2387 0.0180 0.050 Uiso 1 1 d R . .
H29C H -0.0442 0.2628 0.0602 0.050 Uiso 1 1 d R . .
C30 C 0.0258(5) 0.3994(3) 0.1965(3) 0.0404(10) Uani 1 1 d . . .
H30A H 0.0288 0.4265 0.2504 0.061 Uiso 1 1 d R A .
H30B H 0.0396 0.4398 0.1723 0.061 Uiso 1 1 d R . .
H30C H 0.0903 0.3796 0.2030 0.061 Uiso 1 1 d R . .
C31 C 0.0561(3) 0.1408(3) 0.2535(2) 0.0255(7) Uani 1 1 d . A .
C32 C 0.1487(4) 0.1682(3) 0.2195(3) 0.0364(9) Uani 1 1 d . . .
H32A H 0.1907 0.2295 0.2438 0.055 Uiso 1 1 d R A .
H32B H 0.1048 0.1468 0.1595 0.055 Uiso 1 1 d R . .
H32C H 0.2100 0.1462 0.2333 0.055 Uiso 1 1 d R . .
C33 C -0.0061(4) 0.0438(3) 0.2127(3) 0.0337(8) Uani 1 1 d . . .
H33A H -0.0506 0.0236 0.1529 0.051 Uiso 1 1 d R A .
H33B H -0.0645 0.0231 0.2343 0.051 Uiso 1 1 d R . .
H33C H 0.0575 0.0234 0.2252 0.051 Uiso 1 1 d R . .
C34 C 0.1302(4) 0.1738(3) 0.3471(2) 0.0327(8) Uani 1 1 d . . .
H34A H 0.1998 0.1589 0.3587 0.049 Uiso 1 1 d R A .
H34B H 0.0761 0.1488 0.3696 0.049 Uiso 1 1 d R . .
H34C H 0.1616 0.2348 0.3727 0.049 Uiso 1 1 d R . .
C35 C 0.3242(3) 0.3813(2) 0.7133(2) 0.0222(6) Uani 1 1 d . A .
C36 C 0.3084(3) 0.4428(2) 0.7673(2) 0.0216(6) Uani 1 1 d . . .
C37 C 0.2307(3) 0.4228(2) 0.8102(2) 0.0229(6) Uani 1 1 d . A .
C38 C 0.1089(3) 0.3605(2) 0.7693(2) 0.0219(6) Uani 1 1 d . A .
C39 C 0.0332(3) 0.3479(3) 0.8091(2) 0.0266(7) Uani 1 1 d . . .
C40 C 0.0895(4) 0.3960(3) 0.8944(2) 0.0287(8) Uani 1 1 d . A .
H40 H 0.0407 0.3875 0.9233 0.034 Uiso 1 1 d R . .
C41 C 0.2115(3) 0.4557(2) 0.9389(2) 0.0244(7) Uani 1 1 d . . .
C42 C 0.2807(3) 0.4693(2) 0.8949(2) 0.0234(7) Uani 1 1 d . A .
H42 H 0.3636 0.5115 0.9235 0.028 Uiso 1 1 d R . .
C43 C 0.3758(3) 0.5266(2) 0.7843(2) 0.0228(6) Uani 1 1 d . A .
H43 H 0.3655 0.5691 0.8199 0.027 Uiso 1 1 d R . .
C44 C 0.4569(3) 0.5488(2) 0.7513(2) 0.0227(6) Uani 1 1 d . . .
C45 C 0.4763(3) 0.4850(2) 0.7033(2) 0.0221(6) Uani 1 1 d . A .
H45 H 0.5360 0.5004 0.6832 0.027 Uiso 1 1 d R . .
C46 C 0.4134(3) 0.4008(2) 0.6837(2) 0.0210(6) Uani 1 1 d . . .
C47 C -0.1072(4) 0.2886(4) 0.7625(3) 0.0475(13) Uani 1 1 d . A .
C48 C -0.1339(6) 0.2008(4) 0.7151(5) 0.0716(19) Uani 1 1 d . . .
H48A H -0.0852 0.1822 0.7511 0.107 Uiso 1 1 d R A .
H48B H -0.1116 0.1976 0.6693 0.107 Uiso 1 1 d R . .
H48C H -0.2222 0.1647 0.6933 0.107 Uiso 1 1 d R . .
C49 C -0.1666(6) 0.3235(5) 0.7003(4) 0.081(2) Uani 1 1 d . . .
H49A H -0.1229 0.3293 0.6660 0.121 Uiso 1 1 d R A .
H49B H -0.1600 0.3782 0.7319 0.121 Uiso 1 1 d R . .
H49C H -0.2540 0.2845 0.6651 0.121 Uiso 1 1 d R . .
C50 C -0.1696(5) 0.2932(5) 0.8188(4) 0.088(3) Uani 1 1 d . . .
H50A H -0.2580 0.2551 0.7872 0.133 Uiso 1 1 d R A .
H50B H -0.1592 0.3507 0.8432 0.133 Uiso 1 1 d R . .
H50C H -0.1322 0.2778 0.8627 0.133 Uiso 1 1 d R . .
C51 C 0.2711(4) 0.5064(3) 1.0327(2) 0.0274(7) Uani 1 1 d . A .
C52 C 0.3929(4) 0.5003(3) 1.0723(3) 0.0435(11) Uani 1 1 d . . .
H52A H 0.4534 0.5287 1.0555 0.065 Uiso 1 1 d R A .
H52B H 0.3769 0.4413 1.0543 0.065 Uiso 1 1 d R . .
H52C H 0.4257 0.5270 1.1324 0.065 Uiso 1 1 d R . .
C53 C 0.2972(5) 0.5974(3) 1.0517(3) 0.0461(11) Uani 1 1 d . . .
H53A H 0.3494 0.6189 1.0265 0.069 Uiso 1 1 d R A .
H53B H 0.3401 0.6307 1.1115 0.069 Uiso 1 1 d R . .
H53C H 0.2189 0.6013 1.0293 0.069 Uiso 1 1 d R . .
C54 C 0.1879(5) 0.4737(4) 1.0715(3) 0.0483(12) Uani 1 1 d . . .
H54A H 0.2317 0.5051 1.1315 0.073 Uiso 1 1 d R A .
H54B H 0.1671 0.4143 1.0570 0.073 Uiso 1 1 d R . .
H54C H 0.1118 0.4806 1.0506 0.073 Uiso 1 1 d R . .
C55 C 0.4454(3) 0.3347(2) 0.6362(2) 0.0259(7) Uani 1 1 d . A .
C56 C 0.3364(4) 0.2736(3) 0.5518(2) 0.0369(9) Uani 1 1 d . . .
H56A H 0.3119 0.3048 0.5208 0.055 Uiso 1 1 d R A .
H56B H 0.2665 0.2420 0.5597 0.055 Uiso 1 1 d R . .
H56C H 0.3612 0.2348 0.5211 0.055 Uiso 1 1 d R . .
C57 C 0.4787(4) 0.2847(3) 0.6864(3) 0.0379(9) Uani 1 1 d . . .
H57A H 0.4973 0.2422 0.6551 0.057 Uiso 1 1 d R A .
H57B H 0.4086 0.2575 0.6965 0.057 Uiso 1 1 d R . .
H57C H 0.5513 0.3230 0.7391 0.057 Uiso 1 1 d R . .
C58 C 0.5558(4) 0.3741(3) 0.6207(3) 0.0386(9) Uani 1 1 d . . .
H58A H 0.5407 0.4102 0.5935 0.058 Uiso 1 1 d R A .
H58B H 0.5678 0.3300 0.5855 0.058 Uiso 1 1 d R . .
H58C H 0.6301 0.4075 0.6734 0.058 Uiso 1 1 d R . .
C59 C 0.5301(3) 0.6397(2) 0.7678(2) 0.0262(7) Uani 1 1 d . A .
C60 C 0.5245(4) 0.6460(3) 0.6869(3) 0.0408(10) Uani 1 1 d . . .
H60A H 0.4379 0.6209 0.6463 0.061 Uiso 1 1 d R A .
H60B H 0.5677 0.6161 0.6656 0.061 Uiso 1 1 d R . .
H60C H 0.5644 0.7049 0.6975 0.061 Uiso 1 1 d R . .
C61 C 0.6656(3) 0.6699(2) 0.8285(3) 0.0319(8) Uani 1 1 d . . .
H61A H 0.7129 0.7289 0.8420 0.048 Uiso 1 1 d R A .
H61B H 0.7016 0.6363 0.8032 0.048 Uiso 1 1 d R . .
H61C H 0.6684 0.6638 0.8789 0.048 Uiso 1 1 d R . .
C62 C 0.4779(4) 0.6967(3) 0.8048(4) 0.0444(11) Uani 1 1 d . . .
H62A H 0.3890 0.6737 0.7697 0.067 Uiso 1 1 d R A .
H62B H 0.5200 0.7527 0.8084 0.067 Uiso 1 1 d R . .
H62C H 0.4911 0.7005 0.8600 0.067 Uiso 1 1 d R . .
C63A C 0.0804(8) 0.3261(5) 0.5037(5) 0.0145(14) Uani 0.50 1 d P A 1
N1A N 0.1218(5) 0.3938(3) 0.5095(3) 0.0158(10) Uani 0.50 1 d P A 1
C64A C 0.1602(4) 0.4756(2) 0.5201(3) 0.0165(11) Uani 0.50 1 d PGD A 1
C65A C 0.2078(5) 0.4999(3) 0.4690(3) 0.022(2) Uani 0.50 1 d PGD A 1
C66A C 0.2397(5) 0.5810(3) 0.4755(4) 0.032(2) Uani 0.50 1 d PGD A 1
H66A H 0.2722 0.5976 0.4406 0.039 Uiso 0.50 1 calc PR A 1
C67A C 0.2239(5) 0.6379(2) 0.5329(4) 0.038(2) Uani 0.50 1 d PGD A 1
H67A H 0.2456 0.6934 0.5373 0.046 Uiso 0.50 1 calc PR A 1
C68A C 0.1763(5) 0.6136(2) 0.5839(3) 0.0326(18) Uani 0.50 1 d PGD A 1
H68A H 0.1655 0.6524 0.6232 0.039 Uiso 0.50 1 calc PR A 1
C69A C 0.1445(4) 0.5324(3) 0.5775(3) 0.0230(13) Uani 0.50 1 d PGD A 1
C70A C 0.2261(8) 0.4371(5) 0.4059(5) 0.0298(15) Uani 0.50 1 d PD A 1
H70A H 0.2777 0.4145 0.4342 0.045 Uiso 0.50 1 calc PR A 1
H70B H 0.2668 0.4654 0.3786 0.045 Uiso 0.50 1 calc PR A 1
H70C H 0.1454 0.3913 0.3647 0.045 Uiso 0.50 1 calc PR A 1
C71A C 0.0953(8) 0.5060(8) 0.6330(6) 0.039(3) Uani 0.50 1 d PD A 1
H71A H 0.0927 0.5535 0.6710 0.059 Uiso 0.50 1 calc PR A 1
H71B H 0.1493 0.4868 0.6646 0.059 Uiso 0.50 1 calc PR A 1
H71C H 0.0116 0.4603 0.5999 0.059 Uiso 0.50 1 calc PR A 1
C63B C 0.0438(11) 0.3076(7) 0.4719(7) 0.031(2) Uani 0.50 1 d P A 2
N1B N 0.0620(7) 0.3647(4) 0.4535(4) 0.0312(14) Uani 0.50 1 d P A 2
C64B C 0.0654(7) 0.4299(4) 0.4308(4) 0.042(2) Uani 0.50 1 d PGD A 2
C65B C 0.1797(7) 0.4888(5) 0.4475(5) 0.045(4) Uani 0.50 1 d PGD A 2
C66B C 0.1882(11) 0.5590(5) 0.4322(7) 0.107(9) Uani 0.50 1 d PGD A 2
H66B H 0.2664 0.5993 0.4436 0.129 Uiso 0.50 1 calc PR A 2
C67B C 0.0822(15) 0.5702(6) 0.4003(7) 0.155(13) Uani 0.50 1 d PGD A 2
H67B H 0.0880 0.6182 0.3898 0.186 Uiso 0.50 1 calc PR A 2
C68B C -0.0321(12) 0.5113(7) 0.3836(6) 0.092(7) Uani 0.50 1 d PGD A 2
H68B H -0.1045 0.5190 0.3618 0.110 Uiso 0.50 1 calc PR A 2
C69B C -0.0406(7) 0.4411(6) 0.3989(4) 0.078(5) Uani 0.50 1 d PGD A 2
C70B C 0.2928(14) 0.4754(8) 0.4804(8) 0.074(4) Uani 0.50 1 d PD A 2
H70D H 0.2920 0.4566 0.5239 0.111 Uiso 0.50 1 calc PR A 2
H70E H 0.3668 0.5280 0.5030 0.111 Uiso 0.50 1 calc PR A 2
H70F H 0.2936 0.4328 0.4358 0.111 Uiso 0.50 1 calc PR A 2
C71B C -0.1650(13) 0.3765(11) 0.3807(7) 0.091(6) Uani 0.50 1 d PD A 2
H71D H -0.1660 0.3761 0.4324 0.136 Uiso 0.50 1 calc PR A 2
H71E H -0.1789 0.3211 0.3447 0.136 Uiso 0.50 1 calc PR A 2
H71F H -0.2306 0.3904 0.3532 0.136 Uiso 0.50 1 calc PR A 2
Cl1 Cl 0.4380(4) 0.8362(2) 0.1623(3) 0.0949(13) Uani 0.50 1 d PD . .
Cl2 Cl 0.6186(5) 0.9174(3) 0.1124(3) 0.0992(14) Uani 0.50 1 d PD . .
Cl3 Cl 0.6864(5) 0.8557(3) 0.2345(3) 0.1039(15) Uani 0.50 1 d PD . .
C72 C 0.5841(12) 0.8964(8) 0.1868(8) 0.077(4) Uani 0.50 1 d PD . .
H72 H 0.6078 0.9519 0.2306 0.093 Uiso 0.50 1 d PR . .
Cl4 Cl 0.8848(7) 0.7954(3) 0.0704(4) 0.147(3) Uani 0.50 1 d PD . .
Cl5 Cl 0.6302(8) 0.7120(4) 0.0347(4) 0.156(3) Uani 0.50 1 d PD . .
C73 C 0.7845(11) 0.7642(11) 0.1026(10) 0.096(6) Uani 0.50 1 d PD . .
H73A H 0.7952 0.8132 0.1479 0.116 Uiso 0.50 1 d PR . .
H73B H 0.8041 0.7263 0.1267 0.116 Uiso 0.50 1 d PR . .

loop_
_atom_site_aniso_label
_atom_site_aniso_U_11
_atom_site_aniso_U_22
_atom_site_aniso_U_33
_atom_site_aniso_U_23
_atom_site_aniso_U_13
_atom_site_aniso_U_12
Rh1 0.02491(15) 0.02181(13) 0.02899(14) 0.01624(10) 0.01768(11) 0.01141(11)
P1 0.0233(4) 0.0299(4) 0.0274(4) 0.0196(4) 0.0168(3) 0.0149(4)
P2 0.0207(4) 0.0193(4) 0.0267(4) 0.0113(3) 0.0143(3) 0.0080(3)
O1 0.0248(13) 0.0280(12) 0.0258(12) 0.0163(10) 0.0110(10) 0.0081(10)
O2 0.0215(12) 0.0337(13) 0.0278(12) 0.0218(10) 0.0163(10) 0.0164(10)
O3 0.0266(13) 0.0364(14) 0.0314(13) 0.0195(11) 0.0197(10) 0.0199(11)
O4 0.0251(13) 0.0227(11) 0.0270(12) 0.0136(10) 0.0096(10) 0.0065(10)
O5 0.0205(12) 0.0178(10) 0.0313(12) 0.0085(9) 0.0149(10) 0.0067(9)
O6 0.0241(12) 0.0280(12) 0.0252(11) 0.0122(10) 0.0146(10) 0.0144(10)
C1 0.0184(15) 0.0181(14) 0.0297(16) 0.0140(12) 0.0148(13) 0.0067(12)
C2 0.0260(17) 0.0269(16) 0.0258(15) 0.0161(13) 0.0149(13) 0.0143(14)
C3 0.0266(18) 0.0219(15) 0.0301(17) 0.0119(13) 0.0148(14) 0.0067(14)
C4 0.0282(18) 0.0209(15) 0.0345(18) 0.0166(14) 0.0150(15) 0.0084(14)
C5 0.0275(18) 0.0254(16) 0.0296(16) 0.0180(14) 0.0143(14) 0.0115(14)
C6 0.0232(16) 0.0210(15) 0.0283(16) 0.0131(13) 0.0136(13) 0.0101(13)
C7 0.0183(15) 0.0305(16) 0.0248(15) 0.0179(13) 0.0129(12) 0.0127(13)
C8 0.0184(15) 0.0323(17) 0.0265(15) 0.0175(14) 0.0115(12) 0.0148(14)
C9 0.0179(15) 0.0278(16) 0.0343(17) 0.0174(14) 0.0158(13) 0.0139(13)
C10 0.0216(16) 0.0244(15) 0.0322(17) 0.0129(13) 0.0163(13) 0.0136(13)
C11 0.0283(18) 0.0223(16) 0.0381(19) 0.0104(14) 0.0223(15) 0.0122(14)
C12 0.0226(17) 0.0248(16) 0.043(2) 0.0080(15) 0.0211(16) 0.0078(14)
C13 0.0213(17) 0.0218(15) 0.0395(19) 0.0048(14) 0.0142(15) 0.0109(14)
C14 0.0210(16) 0.0269(16) 0.0311(17) 0.0116(14) 0.0128(13) 0.0140(14)
C15 0.0209(16) 0.0288(16) 0.0228(14) 0.0152(13) 0.0108(12) 0.0134(13)
C16 0.0245(17) 0.0279(16) 0.0200(14) 0.0123(12) 0.0113(12) 0.0117(14)
C17 0.0199(16) 0.0308(17) 0.0216(14) 0.0136(13) 0.0122(12) 0.0106(14)
C18 0.0166(15) 0.0319(17) 0.0204(14) 0.0133(13) 0.0094(11) 0.0129(13)
C19 0.031(2) 0.064(3) 0.038(2) 0.012(2) 0.0258(19) 0.012(2)
C20 0.073(4) 0.195(9) 0.109(6) 0.117(6) 0.080(4) 0.097(6)
C21 0.232(16) 0.222(14) 0.139(10) -0.123(10) 0.163(11) -0.129(13)
C22 0.290(16) 0.51(3) 0.282(15) 0.36(2) 0.272(15) 0.36(2)
C23 0.0209(17) 0.034(2) 0.036(2) -0.0003(16) 0.0088(15) 0.0104(16)
C24 0.029(2) 0.050(3) 0.048(3) 0.002(2) 0.017(2) 0.002(2)
C25 0.036(2) 0.046(2) 0.038(2) 0.0006(19) 0.0155(18) 0.015(2)
C26 0.036(2) 0.041(2) 0.042(2) 0.0064(19) 0.0067(19) 0.019(2)
C27 0.038(2) 0.0298(17) 0.0284(17) 0.0190(14) 0.0222(15) 0.0191(16)
C28 0.057(3) 0.047(2) 0.054(3) 0.037(2) 0.040(2) 0.036(2)
C29 0.051(3) 0.038(2) 0.0328(19) 0.0241(17) 0.0272(18) 0.028(2)
C30 0.046(3) 0.035(2) 0.042(2) 0.0155(18) 0.029(2) 0.0110(19)
C31 0.0196(16) 0.043(2) 0.0236(15) 0.0186(14) 0.0128(13) 0.0177(15)
C32 0.032(2) 0.063(3) 0.038(2) 0.032(2) 0.0240(17) 0.030(2)
C33 0.033(2) 0.042(2) 0.037(2) 0.0189(17) 0.0187(16) 0.0229(18)
C34 0.0279(19) 0.054(2) 0.0261(17) 0.0205(17) 0.0129(14) 0.0255(18)
C35 0.0227(16) 0.0191(14) 0.0242(15) 0.0076(12) 0.0126(13) 0.0072(13)
C36 0.0218(16) 0.0189(14) 0.0270(15) 0.0092(12) 0.0151(13) 0.0081(12)
C37 0.0273(17) 0.0233(15) 0.0284(16) 0.0136(13) 0.0189(14) 0.0142(14)
C38 0.0238(16) 0.0268(16) 0.0240(15) 0.0133(13) 0.0143(13) 0.0157(14)
C39 0.0177(16) 0.0393(19) 0.0304(17) 0.0171(15) 0.0145(13) 0.0153(15)
C40 0.0280(18) 0.045(2) 0.0319(18) 0.0229(16) 0.0226(15) 0.0220(17)
C41 0.0323(18) 0.0323(17) 0.0253(15) 0.0170(14) 0.0191(14) 0.0230(15)
C42 0.0266(17) 0.0246(15) 0.0291(16) 0.0140(13) 0.0166(13) 0.0162(14)
C43 0.0247(17) 0.0187(14) 0.0252(15) 0.0079(12) 0.0139(13) 0.0081(13)
C44 0.0213(16) 0.0203(14) 0.0240(15) 0.0083(12) 0.0098(12) 0.0072(13)
C45 0.0163(15) 0.0247(15) 0.0239(15) 0.0089(12) 0.0113(12) 0.0057(12)
C46 0.0189(15) 0.0220(15) 0.0208(14) 0.0062(12) 0.0114(12) 0.0072(12)
C47 0.0205(19) 0.079(4) 0.034(2) 0.011(2) 0.0163(16) 0.018(2)
C48 0.041(3) 0.063(4) 0.081(4) 0.005(3) 0.031(3) 0.006(3)
C49 0.044(3) 0.127(6) 0.074(4) 0.040(4) 0.018(3) 0.053(4)
C50 0.035(3) 0.117(6) 0.062(4) -0.009(4) 0.035(3) 0.001(3)
C51 0.0311(19) 0.0377(19) 0.0264(16) 0.0174(15) 0.0177(14) 0.0216(16)
C52 0.044(3) 0.063(3) 0.033(2) 0.024(2) 0.0151(18) 0.034(2)
C53 0.068(3) 0.048(3) 0.038(2) 0.019(2) 0.028(2) 0.038(3)
C54 0.049(3) 0.069(3) 0.035(2) 0.024(2) 0.027(2) 0.025(3)
C55 0.0198(16) 0.0275(16) 0.0255(16) 0.0035(13) 0.0130(13) 0.0085(14)
C56 0.029(2) 0.038(2) 0.0313(19) 0.0007(16) 0.0144(16) 0.0125(17)
C57 0.037(2) 0.038(2) 0.046(2) 0.0169(18) 0.0228(19) 0.0223(19)
C58 0.035(2) 0.037(2) 0.046(2) 0.0110(18) 0.0279(19) 0.0144(18)
C59 0.0195(16) 0.0225(15) 0.0371(18) 0.0139(14) 0.0130(14) 0.0080(13)
C60 0.033(2) 0.040(2) 0.048(2) 0.029(2) 0.0146(19) 0.0080(18)
C61 0.0194(17) 0.0290(18) 0.039(2) 0.0128(16) 0.0100(15) 0.0039(14)
C62 0.037(2) 0.0270(19) 0.080(3) 0.025(2) 0.035(2) 0.0161(18)
C63A 0.019(4) 0.010(3) 0.021(4) 0.009(3) 0.013(3) 0.007(3)
N1A 0.017(2) 0.015(2) 0.015(2) 0.0087(19) 0.005(2) 0.006(2)
C64A 0.014(3) 0.013(2) 0.018(3) 0.005(2) 0.003(2) 0.005(2)
C65A 0.011(3) 0.022(4) 0.033(5) 0.015(3) 0.008(3) 0.006(3)
C66A 0.028(4) 0.033(4) 0.059(6) 0.034(4) 0.031(4) 0.014(3)
C67A 0.025(4) 0.013(3) 0.067(6) 0.012(3) 0.015(4) 0.006(3)
C68A 0.025(4) 0.022(3) 0.032(4) -0.003(3) 0.002(3) 0.013(3)
C69A 0.017(3) 0.022(3) 0.022(3) 0.003(2) 0.003(2) 0.009(2)
C70A 0.042(4) 0.029(3) 0.034(4) 0.019(3) 0.026(3) 0.019(3)
C71A 0.022(4) 0.061(6) 0.023(4) 0.005(4) 0.008(3) 0.019(4)
C63B 0.038(6) 0.031(5) 0.028(5) 0.009(4) 0.021(4) 0.016(5)
N1B 0.039(4) 0.025(3) 0.037(4) 0.014(3) 0.023(3) 0.015(3)
C64B 0.075(7) 0.044(5) 0.029(4) 0.022(4) 0.029(4) 0.040(5)
C65B 0.089(11) 0.033(5) 0.043(6) 0.026(4) 0.050(7) 0.031(6)
C66B 0.24(3) 0.054(8) 0.106(14) 0.060(9) 0.133(17) 0.079(13)
C67B 0.39(4) 0.116(15) 0.116(14) 0.105(14) 0.17(2) 0.19(2)
C68B 0.19(2) 0.113(16) 0.042(7) 0.053(10) 0.057(12) 0.125(17)
C69B 0.116(12) 0.122(12) 0.025(4) 0.027(6) 0.024(6) 0.099(11)
C70B 0.091(10) 0.050(6) 0.069(8) 0.017(6) 0.058(8) 0.000(7)
C71B 0.062(8) 0.136(14) 0.029(5) -0.015(7) -0.005(5) 0.059(9)
Cl1 0.090(3) 0.0584(19) 0.118(3) 0.032(2) 0.042(3) 0.0187(19)
Cl2 0.153(4) 0.124(4) 0.099(3) 0.074(3) 0.085(3) 0.099(3)
Cl3 0.159(5) 0.091(3) 0.083(3) 0.046(2) 0.048(3) 0.078(3)
C72 0.108(12) 0.052(7) 0.096(10) 0.032(7) 0.070(10) 0.036(8)
Cl4 0.156(6) 0.089(3) 0.122(4) 0.053(3) 0.002(4) 0.018(3)
Cl5 0.214(7) 0.119(4) 0.109(4) 0.007(3) 0.048(5) 0.101(5)
C73 0.082(10) 0.148(16) 0.097(11) 0.051(11) 0.042(9) 0.094(12)

loop_
_atom_type_symbol
_atom_type_description
_atom_type_scat_dispersion_real
_atom_type_scat_dispersion_imag
_atom_type_scat_source
C C 0.0033 0.0016 'International Tables Vol C Tables 4.2.6.8 and 6.1.1.4'
H H 0.0000 0.0000 'International Tables Vol C Tables 4.2.6.8 and 6.1.1.4'
Cl Cl 0.1484 0.1585 'International Tables Vol C Tables 4.2.6.8 and 6.1.1.4'
N N 0.0061 0.0033 'International Tables Vol C Tables 4.2.6.8 and 6.1.1.4'
O O 0.0106 0.0060 'International Tables Vol C Tables 4.2.6.8 and 6.1.1.4'
P P 0.1023 0.0942 'International Tables Vol C Tables 4.2.6.8 and 6.1.1.4'
Rh Rh -1.1178 0.9187 'International Tables Vol C Tables 4.2.6.8 and 6.1.1.4'

loop_
_geom_angle_atom_site_label_1
_geom_angle_atom_site_label_2
_geom_angle_atom_site_label_3
_geom_angle
C63B Rh1 C63A 16.0(3)
C63B Rh1 C1 170.5(4)
C63A Rh1 C1 171.4(3)
C63B Rh1 P2 110.0(3)
C63A Rh1 P2 94.2(2)
C1 Rh1 P2 77.66(10)
C63B Rh1 P1 93.3(3)
C63A Rh1 P1 109.3(2)
C1 Rh1 P1 77.94(10)
P2 Rh1 P1 152.88(4)
O3 P1 O1 106.23(15)
O3 P1 O2 102.42(13)
O1 P1 O2 93.26(14)
O3 P1 Rh1 111.90(11)
O1 P1 Rh1 109.60(10)
O2 P1 Rh1 130.23(10)
O6 P2 O4 106.73(14)
O6 P2 O5 102.54(13)
O4 P2 O5 93.55(13)
O6 P2 Rh1 110.46(10)
O4 P2 Rh1 109.88(10)
O5 P2 Rh1 130.83(10)
C2 O1 P1 112.4(2)
C7 O2 P1 119.0(2)
C10 O3 P1 125.2(2)
C6 O4 P2 112.0(2)
C35 O5 P2 118.3(2)
C38 O6 P2 126.5(2)
C6 C1 C2 115.7(3)
C6 C1 Rh1 122.1(3)
C2 C1 Rh1 122.2(3)
C3 C2 C1 123.5(3)
C3 C2 O1 119.3(3)
C1 C2 O1 117.2(3)
C2 C3 C4 118.1(3)
C2 C3 H3 121.0
C4 C3 H3 120.9
C3 C4 C5 121.1(3)
C3 C4 H4 119.3
C5 C4 H4 119.6
C6 C5 C4 117.6(3)
C6 C5 H5 121.2
C4 C5 H5 121.2
C1 C6 C5 123.9(3)
C1 C6 O4 117.6(3)
C5 C6 O4 118.5(3)
C8 C7 O2 117.5(3)
C8 C7 C18 122.2(3)
O2 C7 C18 120.1(3)
C15 C8 C7 118.4(3)
C15 C8 C9 120.3(3)
C7 C8 C9 121.0(3)
C10 C9 C14 118.1(3)
C10 C9 C8 123.6(3)
C14 C9 C8 118.2(3)
C9 C10 O3 116.9(3)
C9 C10 C11 123.2(3)
O3 C10 C11 119.7(3)
C12 C11 C10 115.1(4)
C12 C11 C19 120.2(4)
C10 C11 C19 124.7(4)
C13 C12 C11 124.8(4)
C13 C12 H12 117.5
C11 C12 H12 117.7
C12 C13 C14 117.3(3)
C12 C13 C23 123.0(4)
C14 C13 C23 119.7(4)
C13 C14 C9 121.3(4)
C13 C14 H14 119.2
C9 C14 H14 119.5
C16 C15 C8 121.6(3)
C16 C15 H15 119.2
C8 C15 H15 119.1
C15 C16 C17 117.5(3)
C15 C16 C27 123.3(3)
C17 C16 C27 119.2(3)
C18 C17 C16 123.6(3)
C18 C17 H17 118.2
C16 C17 H17 118.2
C17 C18 C7 116.1(3)
C17 C18 C31 121.3(3)
C7 C18 C31 122.6(3)
C22 C19 C21 112.9(12)
C22 C19 C20 107.4(7)
C21 C19 C20 103.1(8)
C22 C19 C11 111.0(5)
C21 C19 C11 109.7(6)
C20 C19 C11 112.4(4)
C19 C20 H20A 109.0
C19 C20 H20B 109.9
H20A C20 H20B 109.5
C19 C20 H20C 109.5
H20A C20 H20C 109.5
H20B C20 H20C 109.5
C19 C21 H21A 108.4
C19 C21 H21B 107.9
H21A C21 H21B 109.5
C19 C21 H21C 112.0
H21A C21 H21C 109.5
H21B C21 H21C 109.5
C19 C22 H22A 109.3
C19 C22 H22B 108.5
H22A C22 H22B 109.5
C19 C22 H22C 110.7
H22A C22 H22C 109.5
H22B C22 H22C 109.5
C26 C23 C25 110.9(4)
C26 C23 C13 109.0(3)
C25 C23 C13 109.9(3)
C26 C23 C24 107.8(4)
C25 C23 C24 108.0(4)
C13 C23 C24 111.1(4)
C23 C24 H24A 109.7
C23 C24 H24B 109.5
H24A C24 H24B 109.5
C23 C24 H24C 109.2
H24A C24 H24C 109.5
H24B C24 H24C 109.5
C23 C25 H25A 109.6
C23 C25 H25B 109.6
H25A C25 H25B 109.5
C23 C25 H25C 109.2
H25A C25 H25C 109.5
H25B C25 H25C 109.5
C23 C26 H26A 109.3
C23 C26 H26B 109.6
H26A C26 H26B 109.5
C23 C26 H26C 109.5
H26A C26 H26C 109.5
H26B C26 H26C 109.5
C28 C27 C30 107.6(4)
C28 C27 C29 109.7(3)
C30 C27 C29 109.1(3)
C28 C27 C16 111.0(3)
C30 C27 C16 110.0(3)
C29 C27 C16 109.4(3)
C27 C28 H28A 109.4
C27 C28 H28B 109.5
H28A C28 H28B 109.5
C27 C28 H28C 109.6
H28A C28 H28C 109.5
H28B C28 H28C 109.5
C27 C29 H29A 109.4
C27 C29 H29B 109.4
H29A C29 H29B 109.5
C27 C29 H29C 109.6
H29A C29 H29C 109.5
H29B C29 H29C 109.5
C27 C30 H30A 109.3
C27 C30 H30B 109.5
H30A C30 H30B 109.5
C27 C30 H30C 109.6
H30A C30 H30C 109.5
H30B C30 H30C 109.5
C32 C31 C34 107.2(3)
C32 C31 C18 111.8(3)
C34 C31 C18 110.4(3)
C32 C31 C33 106.3(3)
C34 C31 C33 110.4(3)
C18 C31 C33 110.6(3)
C31 C32 H32A 109.3
C31 C32 H32B 109.4
H32A C32 H32B 109.5
C31 C32 H32C 109.7
H32A C32 H32C 109.5
H32B C32 H32C 109.5
C31 C33 H33A 109.6
C31 C33 H33B 109.4
H33A C33 H33B 109.5
C31 C33 H33C 109.5
H33A C33 H33C 109.5
H33B C33 H33C 109.5
C31 C34 H34A 109.7
C31 C34 H34B 109.3
H34A C34 H34B 109.5
C31 C34 H34C 109.4
H34A C34 H34C 109.5
H34B C34 H34C 109.5
C46 C35 O5 120.4(3)
C46 C35 C36 122.8(3)
O5 C35 C36 116.6(3)
C43 C36 C35 117.7(3)
C43 C36 C37 119.6(3)
C35 C36 C37 122.6(3)
C42 C37 C38 118.5(3)
C42 C37 C36 118.4(3)
C38 C37 C36 123.1(3)
C39 C38 O6 119.9(3)
C39 C38 C37 122.3(3)
O6 C38 C37 117.4(3)
C38 C39 C40 116.1(3)
C38 C39 C47 122.9(3)
C40 C39 C47 120.9(3)
C41 C40 C39 124.1(3)
C41 C40 H40 118.0
C39 C40 H40 118.0
C40 C41 C42 117.3(3)
C40 C41 C51 122.8(3)
C42 C41 C51 119.9(3)
C37 C42 C41 121.5(4)
C37 C42 H42 119.3
C41 C42 H42 119.2
C44 C43 C36 121.8(3)
C44 C43 H43 119.1
C36 C43 H43 119.1
C43 C44 C45 117.7(3)
C43 C44 C59 122.9(3)
C45 C44 C59 119.3(3)
C46 C45 C44 123.8(3)
C46 C45 H45 118.1
C44 C45 H45 118.1
C45 C46 C35 115.7(3)
C45 C46 C55 121.3(3)
C35 C46 C55 122.9(3)
C48 C47 C50 110.9(6)
C48 C47 C39 112.9(4)
C50 C47 C39 112.1(4)
C48 C47 C49 109.0(5)
C50 C47 C49 105.3(5)
C39 C47 C49 106.2(5)
C47 C48 H48A 109.5
C47 C48 H48B 109.2
H48A C48 H48B 109.5
C47 C48 H48C 109.7
H48A C48 H48C 109.5
H48B C48 H48C 109.5
C47 C49 H49A 110.0
C47 C49 H49B 109.2
H49A C49 H49B 109.5
C47 C49 H49C 109.2
H49A C49 H49C 109.5
H49B C49 H49C 109.5
C47 C50 H50A 109.7
C47 C50 H50B 108.3
H50A C50 H50B 109.5
C47 C50 H50C 110.4
H50A C50 H50C 109.5
H50B C50 H50C 109.5
C53 C51 C54 108.7(4)
C53 C51 C41 109.2(3)
C54 C51 C41 112.2(4)
C53 C51 C52 109.8(4)
C54 C51 C52 107.4(4)
C41 C51 C52 109.4(3)
C51 C52 H52A 109.7
C51 C52 H52B 109.3
H52A C52 H52B 109.5
C51 C52 H52C 109.4
H52A C52 H52C 109.5
H52B C52 H52C 109.5
C51 C53 H53A 109.6
C51 C53 H53B 109.4
H53A C53 H53B 109.5
C51 C53 H53C 109.4
H53A C53 H53C 109.5
H53B C53 H53C 109.5
C51 C54 H54A 109.6
C51 C54 H54B 109.1
H54A C54 H54B 109.5
C51 C54 H54C 109.6
H54A C54 H54C 109.5
H54B C54 H54C 109.5
C58 C55 C56 107.0(3)
C58 C55 C46 111.9(3)
C56 C55 C46 111.1(3)
C58 C55 C57 107.6(3)
C56 C55 C57 109.1(3)
C46 C55 C57 110.1(3)
C55 C56 H56A 109.7
C55 C56 H56B 109.2
H56A C56 H56B 109.5
C55 C56 H56C 109.5
H56A C56 H56C 109.5
H56B C56 H56C 109.5
C55 C57 H57A 109.3
C55 C57 H57B 109.7
H57A C57 H57B 109.5
C55 C57 H57C 109.5
H57A C57 H57C 109.5
H57B C57 H57C 109.5
C55 C58 H58A 109.6
C55 C58 H58B 109.5
H58A C58 H58B 109.5
C55 C58 H58C 109.3
H58A C58 H58C 109.5
H58B C58 H58C 109.5
C62 C59 C44 111.5(3)
C62 C59 C61 109.1(3)
C44 C59 C61 108.4(3)
C62 C59 C60 107.5(4)
C44 C59 C60 110.6(3)
C61 C59 C60 109.8(3)
C59 C60 H60A 109.5
C59 C60 H60B 109.3
H60A C60 H60B 109.5
C59 C60 H60C 109.6
H60A C60 H60C 109.5
H60B C60 H60C 109.5
C59 C61 H61A 109.5
C59 C61 H61B 109.4
H61A C61 H61B 109.5
C59 C61 H61C 109.4
H61A C61 H61C 109.5
H61B C61 H61C 109.5
C59 C62 H62A 109.4
C59 C62 H62B 109.5
H62A C62 H62B 109.5
C59 C62 H62C 109.5
H62A C62 H62C 109.5
H62B C62 H62C 109.5
N1A C63A Rh1 175.6(7)
C63A N1A C64A 172.7(7)
N1A C64A C65A 119.4(4)
N1A C64A C69A 120.5(4)
C65A C64A C69A 120.0
C64A C65A C66A 120.0
C64A C65A C70A 120.0(4)
C66A C65A C70A 120.0(4)
C67A C66A C65A 120.0
C67A C66A H66A 120.0
C65A C66A H66A 120.0
C66A C67A C68A 120.0
C66A C67A H67A 120.0
C68A C67A H67A 120.0
C69A C68A C67A 120.0
C69A C68A H68A 120.0
C67A C68A H68A 120.0
C68A C69A C64A 120.0
C68A C69A C71A 120.5(6)
C64A C69A C71A 119.5(6)
N1B C63B Rh1 177.0(10)
C63B N1B C64B 171.1(9)
N1B C64B C65B 118.3(6)
N1B C64B C69B 121.5(6)
C65B C64B C69B 120.0
C66B C65B C64B 120.0
C66B C65B C70B 120.4(7)
C64B C65B C70B 119.6(7)
C65B C66B C67B 120.0
C65B C66B H66B 120.0
C67B C66B H66B 120.0
C68B C67B C66B 120.0
C68B C67B H67B 120.0
C66B C67B H67B 120.0
C69B C68B C67B 120.0
C69B C68B H68B 120.0
C67B C68B H68B 120.0
C68B C69B C64B 120.0
C68B C69B C71B 120.3(8)
C64B C69B C71B 119.7(8)
C65B C70B H70D 109.5
C65B C70B H70E 109.5
H70D C70B H70E 109.5
C65B C70B H70F 109.5
H70D C70B H70F 109.5
H70E C70B H70F 109.5
C69B C71B H71D 109.5
C69B C71B H71E 109.5
H71D C71B H71E 109.5
C69B C71B H71F 109.5
H71D C71B H71F 109.5
H71E C71B H71F 109.5
Cl1 C72 Cl2 118.8(8)
Cl1 C72 Cl3 110.3(7)
Cl2 C72 Cl3 109.0(7)
Cl1 C72 H72 106.7
Cl2 C72 H72 105.8
Cl3 C72 H72 105.5
Cl4 C73 Cl5 119.5(10)
Cl4 C73 H73A 108.3
Cl5 C73 H73A 107.5
Cl4 C73 H73B 107.2
Cl5 C73 H73B 106.6
H73A C73 H73B 107.0

loop_
_geom_bond_atom_site_label_1
_geom_bond_atom_site_label_2
_geom_bond_distance
Rh1 C63B 1.948(12)
Rh1 C63A 1.996(8)
Rh1 C1 2.034(3)
Rh1 P2 2.2207(10)
Rh1 P1 2.2207(10)
P1 O3 1.609(3)
P1 O1 1.622(3)
P1 O2 1.624(3)
P2 O6 1.613(2)
P2 O4 1.615(3)
P2 O5 1.620(3)
O1 C2 1.410(4)
O2 C7 1.399(4)
O3 C10 1.400(4)
O4 C6 1.410(4)
O5 C35 1.405(4)
O6 C38 1.398(4)
C1 C6 1.389(5)
C1 C2 1.397(5)
C2 C3 1.388(5)
C3 C4 1.395(5)
C3 H3 0.9500
C4 C5 1.402(5)
C4 H4 0.9500
C5 C6 1.390(5)
C5 H5 0.9500
C7 C8 1.396(4)
C7 C18 1.406(5)
C8 C15 1.395(5)
C8 C9 1.494(5)
C9 C10 1.396(5)
C9 C14 1.404(5)
C10 C11 1.406(5)
C11 C12 1.396(6)
C11 C19 1.534(6)
C12 C13 1.390(6)
C12 H12 0.9500
C13 C14 1.398(5)
C13 C23 1.538(5)
C14 H14 0.9500
C15 C16 1.383(5)
C15 H15 0.9500
C16 C17 1.407(5)
C16 C27 1.538(5)
C17 C18 1.386(5)
C17 H17 0.9500
C18 C31 1.544(5)
C19 C22 1.442(11)
C19 C21 1.493(10)
C19 C20 1.495(7)
C20 H20A 0.9800
C20 H20B 0.9800
C20 H20C 0.9799
C21 H21A 0.9800
C21 H21B 0.9800
C21 H21C 0.9800
C22 H22A 0.9800
C22 H22B 0.9800
C22 H22C 0.9800
C23 C26 1.523(7)
C23 C25 1.528(6)
C23 C24 1.560(7)
C24 H24A 0.9800
C24 H24B 0.9800
C24 H24C 0.9800
C25 H25A 0.9800
C25 H25B 0.9800
C25 H25C 0.9800
C26 H26A 0.9800
C26 H26B 0.9800
C26 H26C 0.9800
C27 C28 1.526(6)
C27 C30 1.529(6)
C27 C29 1.530(5)
C28 H28A 0.9800
C28 H28B 0.9800
C28 H28C 0.9800
C29 H29A 0.9800
C29 H29B 0.9800
C29 H29C 0.9800
C30 H30A 0.9800
C30 H30B 0.9800
C30 H30C 0.9800
C31 C32 1.526(5)
C31 C34 1.537(5)
C31 C33 1.551(6)
C32 H32A 0.9800
C32 H32B 0.9800
C32 H32C 0.9800
C33 H33A 0.9800
C33 H33B 0.9800
C33 H33C 0.9800
C34 H34A 0.9800
C34 H34B 0.9800
C34 H34C 0.9800
C35 C46 1.403(5)
C35 C36 1.405(4)
C36 C43 1.405(5)
C36 C37 1.482(5)
C37 C42 1.394(5)
C37 C38 1.399(5)
C38 C39 1.393(5)
C39 C40 1.401(5)
C39 C47 1.550(6)
C40 C41 1.385(6)
C40 H40 0.9500
C41 C42 1.398(5)
C41 C51 1.536(5)
C42 H42 0.9500
C43 C44 1.376(5)
C43 H43 0.9500
C44 C45 1.406(5)
C44 C59 1.534(5)
C45 C46 1.390(5)
C45 H45 0.9500
C46 C55 1.538(5)
C47 C48 1.485(8)
C47 C50 1.506(7)
C47 C49 1.591(9)
C48 H48A 0.9800
C48 H48B 0.9799
C48 H48C 0.9800
C49 H49A 0.9800
C49 H49B 0.9800
C49 H49C 0.9800
C50 H50A 0.9800
C50 H50B 0.9800
C50 H50C 0.9800
C51 C53 1.523(6)
C51 C54 1.533(6)
C51 C52 1.539(6)
C52 H52A 0.9801
C52 H52B 0.9800
C52 H52C 0.9800
C53 H53A 0.9800
C53 H53B 0.9800
C53 H53C 0.9800
C54 H54A 0.9800
C54 H54B 0.9800
C54 H54C 0.9800
C55 C58 1.521(6)
C55 C56 1.535(5)
C55 C57 1.554(6)
C56 H56A 0.9800
C56 H56B 0.9799
C56 H56C 0.9800
C57 H57A 0.9800
C57 H57B 0.9800
C57 H57C 0.9800
C58 H58A 0.9800
C58 H58B 0.9800
C58 H58C 0.9800
C59 C62 1.527(6)
C59 C61 1.540(5)
C59 C60 1.543(6)
C60 H60A 0.9800
C60 H60B 0.9800
C60 H60C 0.9800
C61 H61A 0.9800
C61 H61B 0.9801
C61 H61C 0.9800
C62 H62A 0.9800
C62 H62B 0.9800
C62 H62C 0.9800
C63A N1A 1.160(10)
N1A C64A 1.373(6)
C64A C65A 1.3900
C64A C69A 1.3900
C65A C66A 1.3900
C65A C70A 1.538(8)
C66A C67A 1.3900
C66A H66A 0.9500
C67A C68A 1.3900
C67A H67A 0.9500
C68A C69A 1.3900
C68A H68A 0.9500
C69A C71A 1.495(13)
C70A H70A 0.9800
C70A H70B 0.9800
C70A H70C 0.9800
C71A H71A 0.9800
C71A H71B 0.9800
C71A H71C 0.9800
C63B N1B 1.184(14)
N1B C64B 1.385(8)
C64B C65B 1.3900
C64B C69B 1.3900
C65B C66B 1.3900
C65B C70B 1.495(18)
C66B C67B 1.3900
C66B H66B 0.9500
C67B C68B 1.3900
C67B H67B 0.9500
C68B C69B 1.3900
C68B H68B 0.9500
C69B C71B 1.52(2)
C70B H70D 0.9800
C70B H70E 0.9800
C70B H70F 0.9800
C71B H71D 0.9800
C71B H71E 0.9800
C71B H71F 0.9800
Cl1 C72 1.666(12)
Cl2 C72 1.701(11)
Cl3 C72 1.817(12)
C72 H72 1.0000
Cl4 C73 1.594(14)
Cl5 C73 1.717(13)
C73 H73A 0.9900
C73 H73B 0.9900

loop_
_geom_torsion_atom_site_label_1
_geom_torsion_atom_site_label_2
_geom_torsion_atom_site_label_3
_geom_torsion_atom_site_label_4
_geom_torsion
C63B Rh1 P1 O3 -65.7(3)
C63A Rh1 P1 O3 -64.6(3)
C1 Rh1 P1 O3 110.41(15)
P2 Rh1 P1 O3 84.10(13)
C63B Rh1 P1 O1 176.7(3)
C63A Rh1 P1 O1 177.8(3)
C1 Rh1 P1 O1 -7.17(14)
P2 Rh1 P1 O1 -33.48(14)
C63B Rh1 P1 O2 64.4(4)
C63A Rh1 P1 O2 65.4(3)
C1 Rh1 P1 O2 -119.52(16)
P2 Rh1 P1 O2 -145.83(13)
C63B Rh1 P2 O6 64.3(4)
C63A Rh1 P2 O6 67.2(3)
C1 Rh1 P2 O6 -109.73(14)
P1 Rh1 P2 O6 -83.38(13)
C63B Rh1 P2 O4 -178.2(4)
C63A Rh1 P2 O4 -175.3(3)
C1 Rh1 P2 O4 7.77(14)
P1 Rh1 P2 O4 34.11(14)
C63B Rh1 P2 O5 -64.6(4)
C63A Rh1 P2 O5 -61.8(3)
C1 Rh1 P2 O5 121.31(16)
P1 Rh1 P2 O5 147.66(13)
O3 P1 O1 C2 -112.3(2)
O2 P1 O1 C2 143.8(2)
Rh1 P1 O1 C2 8.8(2)
O3 P1 O2 C7 57.9(3)
O1 P1 O2 C7 165.3(2)
Rh1 P1 O2 C7 -75.4(2)
O1 P1 O3 C10 -64.4(3)
O2 P1 O3 C10 32.8(3)
Rh1 P1 O3 C10 176.1(2)
O6 P2 O4 C6 110.6(2)
O5 P2 O4 C6 -145.1(2)
Rh1 P2 O4 C6 -9.1(3)
O6 P2 O5 C35 -58.5(3)
O4 P2 O5 C35 -166.5(2)
Rh1 P2 O5 C35 73.3(2)
O4 P2 O6 C38 66.0(3)
O5 P2 O6 C38 -31.7(3)
Rh1 P2 O6 C38 -174.6(3)
C63B Rh1 C1 C6 -150.1(19)
C63A Rh1 C1 C6 -27.0(19)
P2 Rh1 C1 C6 -6.1(3)
P1 Rh1 C1 C6 -174.2(3)
C63B Rh1 C1 C2 29(2)
C63A Rh1 C1 C2 152.5(17)
P2 Rh1 C1 C2 173.4(3)
P1 Rh1 C1 C2 5.3(3)
C6 C1 C2 C3 -2.2(5)
Rh1 C1 C2 C3 178.2(3)
C6 C1 C2 O1 178.1(3)
Rh1 C1 C2 O1 -1.5(4)
P1 O1 C2 C3 175.0(3)
P1 O1 C2 C1 -5.3(4)
C1 C2 C3 C4 0.7(6)
O1 C2 C3 C4 -179.6(3)
C2 C3 C4 C5 1.1(6)
C3 C4 C5 C6 -1.2(6)
C2 C1 C6 C5 2.1(5)
Rh1 C1 C6 C5 -178.3(3)
C2 C1 C6 O4 -177.2(3)
Rh1 C1 C6 O4 2.3(4)
C4 C5 C6 C1 -0.5(5)
C4 C5 C6 O4 178.8(3)
P2 O4 C6 C1 5.0(4)
P2 O4 C6 C5 -174.3(3)
P1 O2 C7 C8 -71.2(4)
P1 O2 C7 C18 113.0(3)
O2 C7 C8 C15 177.4(3)
C18 C7 C8 C15 -6.8(5)
O2 C7 C8 C9 -8.1(5)
C18 C7 C8 C9 167.7(3)
C15 C8 C9 C10 -134.1(4)
C7 C8 C9 C10 51.5(5)
C15 C8 C9 C14 46.7(5)
C7 C8 C9 C14 -127.7(4)
C14 C9 C10 O3 -178.2(3)
C8 C9 C10 O3 2.6(5)
C14 C9 C10 C11 -3.5(5)
C8 C9 C10 C11 177.3(3)
P1 O3 C10 C9 -67.2(4)
P1 O3 C10 C11 117.9(3)
C9 C10 C11 C12 4.4(5)
O3 C10 C11 C12 178.9(3)
C9 C10 C11 C19 -174.3(4)
O3 C10 C11 C19 0.2(6)
C10 C11 C12 C13 -1.8(5)
C19 C11 C12 C13 176.9(4)
C11 C12 C13 C14 -1.4(6)
C11 C12 C13 C23 178.5(3)
C12 C13 C14 C9 2.4(5)
C23 C13 C14 C9 -177.6(3)
C10 C9 C14 C13 -0.1(5)
C8 C9 C14 C13 179.2(3)
C7 C8 C15 C16 0.7(5)
C9 C8 C15 C16 -173.8(3)
C8 C15 C16 C17 4.3(5)
C8 C15 C16 C27 -177.9(3)
C15 C16 C17 C18 -3.8(5)
C27 C16 C17 C18 178.4(3)
C16 C17 C18 C7 -1.9(5)
C16 C17 C18 C31 176.3(3)
C8 C7 C18 C17 7.3(5)
O2 C7 C18 C17 -177.1(3)
C8 C7 C18 C31 -170.9(3)
O2 C7 C18 C31 4.8(5)
C12 C11 C19 C22 107.3(9)
C10 C11 C19 C22 -74.1(9)
C12 C11 C19 C21 -127.2(10)
C10 C11 C19 C21 51.4(11)
C12 C11 C19 C20 -13.1(7)
C10 C11 C19 C20 165.5(5)
C12 C13 C23 C26 107.0(5)
C14 C13 C23 C26 -73.0(4)
C12 C13 C23 C25 -131.2(4)
C14 C13 C23 C25 48.8(5)
C12 C13 C23 C24 -11.6(5)
C14 C13 C23 C24 168.3(4)
C15 C16 C27 C28 11.5(5)
C17 C16 C27 C28 -170.8(3)
C15 C16 C27 C30 130.5(4)
C17 C16 C27 C30 -51.8(4)
C15 C16 C27 C29 -109.7(4)
C17 C16 C27 C29 68.0(4)
C17 C18 C31 C32 -7.3(5)
C7 C18 C31 C32 170.7(3)
C17 C18 C31 C34 111.9(4)
C7 C18 C31 C34 -70.1(4)
C17 C18 C31 C33 -125.7(4)
C7 C18 C31 C33 52.4(4)
P2 O5 C35 C46 -112.4(3)
P2 O5 C35 C36 72.8(4)
C46 C35 C36 C43 7.3(5)
O5 C35 C36 C43 -178.0(3)
C46 C35 C36 C37 -168.7(3)
O5 C35 C36 C37 5.9(5)
C43 C36 C37 C42 -45.6(5)
C35 C36 C37 C42 130.3(4)
C43 C36 C37 C38 133.2(4)
C35 C36 C37 C38 -50.8(5)
P2 O6 C38 C39 -122.1(3)
P2 O6 C38 C37 64.8(4)
C42 C37 C38 C39 5.1(5)
C36 C37 C38 C39 -173.7(3)
C42 C37 C38 O6 178.0(3)
C36 C37 C38 O6 -0.8(5)
O6 C38 C39 C40 -178.4(3)
C37 C38 C39 C40 -5.7(5)
O6 C38 C39 C47 -2.2(6)
C37 C38 C39 C47 170.5(4)
C38 C39 C40 C41 2.3(6)
C47 C39 C40 C41 -174.0(4)
C39 C40 C41 C42 1.6(5)
C39 C40 C41 C51 -178.9(3)
C38 C37 C42 C41 -0.9(5)
C36 C37 C42 C41 178.0(3)
C40 C41 C42 C37 -2.3(5)
C51 C41 C42 C37 178.2(3)
C35 C36 C43 C44 -1.5(5)
C37 C36 C43 C44 174.7(3)
C36 C43 C44 C45 -3.8(5)
C36 C43 C44 C59 179.0(3)
C43 C44 C45 C46 3.8(5)
C59 C44 C45 C46 -178.9(3)
C44 C45 C46 C35 1.5(5)
C44 C45 C46 C55 -175.6(3)
O5 C35 C46 C45 178.3(3)
C36 C35 C46 C45 -7.2(5)
O5 C35 C46 C55 -4.6(5)
C36 C35 C46 C55 169.8(3)
C38 C39 C47 C48 59.8(6)
C40 C39 C47 C48 -124.2(5)
C38 C39 C47 C50 -174.0(5)
C40 C39 C47 C50 2.0(7)
C38 C39 C47 C49 -59.6(5)
C40 C39 C47 C49 116.4(5)
C40 C41 C51 C53 -111.4(4)
C42 C41 C51 C53 68.0(4)
C40 C41 C51 C54 9.2(5)
C42 C41 C51 C54 -171.3(3)
C40 C41 C51 C52 128.3(4)
C42 C41 C51 C52 -52.2(5)
C45 C46 C55 C58 4.0(5)
C35 C46 C55 C58 -172.9(3)
C45 C46 C55 C56 -115.5(4)
C35 C46 C55 C56 67.5(5)
C45 C46 C55 C57 123.6(4)
C35 C46 C55 C57 -53.3(4)
C43 C44 C59 C62 -14.8(5)
C45 C44 C59 C62 168.1(4)
C43 C44 C59 C61 105.3(4)
C45 C44 C59 C61 -71.8(4)
C43 C44 C59 C60 -134.3(4)
C45 C44 C59 C60 48.6(4)
C63B Rh1 C63A N1A 116(10)
C1 Rh1 C63A N1A -33(11)
P2 Rh1 C63A N1A -54(10)
P1 Rh1 C63A N1A 112(10)
Rh1 C63A N1A C64A -22(14)
C63A N1A C64A C65A -151(5)
C63A N1A C64A C69A 25(5)
N1A C64A C65A C66A 175.8(5)
C69A C64A C65A C66A 0.0
N1A C64A C65A C70A -4.6(6)
C69A C64A C65A C70A 179.6(6)
C64A C65A C66A C67A 0.0
C70A C65A C66A C67A -179.6(6)
C65A C66A C67A C68A 0.0
C66A C67A C68A C69A 0.0
C67A C68A C69A C64A 0.0
C67A C68A C69A C71A 178.9(5)
N1A C64A C69A C68A -175.8(5)
C65A C64A C69A C68A 0.0
N1A C64A C69A C71A 5.3(6)
C65A C64A C69A C71A -178.9(5)
C63A Rh1 C63B N1B -127(18)
C1 Rh1 C63B N1B 26(18)
P2 Rh1 C63B N1B -116(17)
P1 Rh1 C63B N1B 49(17)
Rh1 C63B N1B C64B 13(21)
C63B N1B C64B C65B 161(5)
C63B N1B C64B C69B -13(6)
N1B C64B C65B C66B -174.5(6)
C69B C64B C65B C66B 0.0
N1B C64B C65B C70B 6.6(9)
C69B C64B C65B C70B -178.9(8)
C64B C65B C66B C67B 0.0
C70B C65B C66B C67B 178.9(9)
C65B C66B C67B C68B 0.0
C66B C67B C68B C69B 0.0
C67B C68B C69B C64B 0.0
C67B C68B C69B C71B -179.8(8)
N1B C64B C69B C68B 174.3(7)
C65B C64B C69B C68B 0.0
N1B C64B C69B C71B -5.9(9)
C65B C64B C69B C71B 179.8(8)
